data_7033737
loop_
_publ_author_name
'Guo, Shuai'
'Bernhammer, Jan Christopher'
'Huynh, Han Vinh'

_publ_section_title
;
 1,2,4-Triazole-derived carbene complexes of gold: characterization,
 solid-state aggregation and ligand disproportionation.
;
_journal_issue 34
_journal_name_full 'Dalton transactions (Cambridge, England : 2003)'
_journal_page_first 15157
_journal_page_last 15165
_journal_paper_doi 10.1039/c4dt03201b
_journal_volume 44
_journal_year 2015
_chemical_formula_sum 'C12 H14.5 Au N3 O2.25'
_chemical_formula_weight 433.73
_chemical_name_systematic
; 
 ? 
;
_space_group_IT_number 14
_symmetry_cell_setting monoclinic
_symmetry_space_group_name_Hall '-P 2yn'
_symmetry_space_group_name_H-M 'P 1 21/n 1'
_atom_sites_solution_hydrogens geom
_atom_sites_solution_primary direct
_atom_sites_solution_secondary difmap
_audit_block_doi 10.5517/cc13k6vq
_audit_creation_method SHELXL-97
_audit_update_record
;
2014-12-05 deposited with the CCDC.
2015-01-20 downloaded from the CCDC.
;
_cell_angle_alpha 90.00
_cell_angle_beta 104.757(2)
_cell_angle_gamma 90.00
_cell_formula_units_Z 4
_cell_length_a 9.7892(15)
_cell_length_b 8.7330(14)
_cell_length_c 16.171(2)
_cell_measurement_reflns_used 5569
_cell_measurement_temperature 100(2)
_cell_measurement_theta_max 28.41
_cell_measurement_theta_min 2.61
_cell_volume 1336.8(3)
_computing_cell_refinement 'Bruker SAINT'
_computing_data_collection 'Bruker APEX2'
_computing_data_reduction 'Bruker SAINT'
_computing_molecular_graphics 'Bruker SHELXTL'
_computing_publication_material 'Bruker SHELXTL'
_computing_structure_refinement 'SHELXL-97 (Sheldrick, 2008)'
_computing_structure_solution 'SHELXS-97 (Sheldrick, 2008)'
_diffrn_ambient_temperature 100(2)
_diffrn_measured_fraction_theta_full 0.999
_diffrn_measured_fraction_theta_max 0.999
_diffrn_measurement_device_type 'Bruker APEX-II CCD'
_diffrn_measurement_method '\f and \w scans'
_diffrn_radiation_monochromator graphite
_diffrn_radiation_source 'fine-focus sealed tube'
_diffrn_radiation_type MoK\a
_diffrn_radiation_wavelength 0.71073
_diffrn_reflns_av_R_equivalents 0.0317
_diffrn_reflns_av_unetI/netI 0.0344
_diffrn_reflns_limit_h_max 9
_diffrn_reflns_limit_h_min -12
_diffrn_reflns_limit_k_max 10
_diffrn_reflns_limit_k_min -11
_diffrn_reflns_limit_l_max 21
_diffrn_reflns_limit_l_min -20
_diffrn_reflns_number 9332
_diffrn_reflns_theta_full 27.50
_diffrn_reflns_theta_max 27.50
_diffrn_reflns_theta_min 2.21
_exptl_absorpt_coefficient_mu 11.005
_exptl_absorpt_correction_T_max 0.2169
_exptl_absorpt_correction_T_min 0.0962
_exptl_absorpt_correction_type multi-scan
_exptl_absorpt_process_details
;
'SADABS v2.10 (Bruker,2008) was used for absorption correction. 
R(int) was 0.1685 before and 0.0352 after correction. The Ratio of 
minimum to maximum transmission is 0.3665. The l/2 correction factor 
is 0.0015'
;
_exptl_crystal_colour Colourless
_exptl_crystal_density_diffrn 2.155
_exptl_crystal_density_meas ?
_exptl_crystal_density_method 'not measured'
_exptl_crystal_description Block
_exptl_crystal_F_000 818
_exptl_crystal_size_max 0.40
_exptl_crystal_size_mid 0.30
_exptl_crystal_size_min 0.20
_refine_diff_density_max 1.538
_refine_diff_density_min -1.623
_refine_diff_density_rms 0.199
_refine_ls_extinction_method none
_refine_ls_goodness_of_fit_ref 1.071
_refine_ls_hydrogen_treatment constr
_refine_ls_matrix_type full
_refine_ls_number_parameters 173
_refine_ls_number_reflns 3068
_refine_ls_number_restraints 0
_refine_ls_restrained_S_all 1.071
_refine_ls_R_factor_all 0.0284
_refine_ls_R_factor_gt 0.0255
_refine_ls_shift/su_max 0.003
_refine_ls_shift/su_mean 0.000
_refine_ls_structure_factor_coef Fsqd
_refine_ls_weighting_details 'calc w=1/[\s^2^(Fo^2^)+(0.0398P)^2^+0.2808P] where P=(Fo^2^+2Fc^2^)/3'
_refine_ls_weighting_scheme calc
_refine_ls_wR_factor_gt 0.0652
_refine_ls_wR_factor_ref 0.0667
_reflns_number_gt 2814
_reflns_number_total 3068
_reflns_threshold_expression >2sigma(I)
_cod_data_source_file c4dt03201b2.cif
_cod_data_source_block c057
_cod_depositor_comments
;
The following automatic conversions were performed:

'_symmetry_cell_setting' value 'Monoclinic' changed to 'monoclinic'
according to
/usr/data/users/saulius/crontab/automatic-downloads/rss-feeds/RSC/lib/dictionaries/cif_core.dic
dictionary named 'cif_core.dic' version 2.4.2 from 2011-04-26.

'_exptl_absorpt_correction_type' value 'Multi-scan' changed to
'multi-scan' according to
/usr/data/users/saulius/crontab/automatic-downloads/rss-feeds/RSC/lib/dictionaries/cif_core.dic
dictionary named 'cif_core.dic' version 2.4.2 from 2011-04-26.

'_exptl_crystal_density_meas' value 'Not Measured' was changed to '?'
- the value is perceived as not measured.

Automatic conversion script
Id: cif_fix_values 3008 2015-01-20 13:52:24Z robertas 

 Adding full bibliography for 7033734--7033739.cif.
;
_cod_original_cell_volume 1336.8(4)
_cod_original_sg_symbol_H-M P2(1)/n
_cod_original_formula_sum 'C12 H14.50 Au N3 O2.25'
_cod_database_code 7033737

loop_
_symmetry_equiv_pos_as_xyz
'x, y, z'
'-x+1/2, y+1/2, -z+1/2'
'-x, -y, -z'
'x-1/2, -y-1/2, z-1/2'

loop_
_atom_site_label
_atom_site_type_symbol
_atom_site_fract_x
_atom_site_fract_y
_atom_site_fract_z
_atom_site_U_iso_or_equiv
_atom_site_adp_type
_atom_site_occupancy
_atom_site_symmetry_multiplicity
_atom_site_calc_flag
_atom_site_refinement_flags
Au1 Au 0.141158(15) 0.074862(14) 0.577055(8) 0.01644(7) Uani 1 1 d .
O1 O 0.2560(3) 0.0922(3) 0.4885(2) 0.0256(7) Uani 1 1 d .
O2 O 0.4110(4) 0.2576(4) 0.5660(3) 0.0501(10) Uani 1 1 d .
N1 N 0.0670(3) -0.0348(4) 0.7355(2) 0.0171(6) Uani 1 1 d .
N2 N -0.0883(3) 0.1179(4) 0.6665(2) 0.0194(6) Uani 1 1 d .
N3 N -0.1337(4) 0.0781(3) 0.7364(2) 0.0236(8) Uani 1 1 d .
C1 C 0.0312(4) 0.0508(4) 0.6636(3) 0.0160(7) Uani 1 1 d .
C2 C -0.0358(4) -0.0156(5) 0.7770(3) 0.0233(8) Uani 1 1 d .
H2 H -0.0365 -0.0646 0.8294 0.028 Uiso 1 1 calc R
C3 C 0.1927(4) -0.1336(4) 0.7640(2) 0.0191(7) Uani 1 1 d .
H3A H 0.2037 -0.1969 0.7153 0.023 Uiso 1 1 calc R
H3B H 0.1786 -0.2036 0.8093 0.023 Uiso 1 1 calc R
C4 C 0.3248(4) -0.0417(4) 0.7978(2) 0.0158(7) Uani 1 1 d .
C5 C 0.3530(4) 0.0266(5) 0.8778(2) 0.0203(7) Uani 1 1 d .
H5 H 0.2902 0.0126 0.9134 0.024 Uiso 1 1 calc R
C6 C 0.4745(5) 0.1163(5) 0.9058(3) 0.0269(9) Uani 1 1 d .
H6 H 0.4931 0.1642 0.9603 0.032 Uiso 1 1 calc R
C7 C 0.5666(4) 0.1360(5) 0.8560(3) 0.0277(9) Uani 1 1 d .
H7 H 0.6480 0.1984 0.8754 0.033 Uiso 1 1 calc R
C8 C 0.5412(5) 0.0647(4) 0.7766(3) 0.0266(9) Uani 1 1 d .
H8 H 0.6062 0.0764 0.7423 0.032 Uiso 1 1 calc R
C9 C 0.4206(4) -0.0238(5) 0.7476(2) 0.0201(7) Uani 1 1 d .
H9 H 0.4032 -0.0724 0.6934 0.024 Uiso 1 1 calc R
C10 C -0.1744(4) 0.2225(5) 0.6041(3) 0.0260(8) Uani 1 1 d .
H10A H -0.1459 0.3282 0.6198 0.039 Uiso 1 1 calc R
H10B H -0.2742 0.2091 0.6031 0.039 Uiso 1 1 calc R
H10C H -0.1610 0.2002 0.5472 0.039 Uiso 1 1 calc R
C11 C 0.3659(5) 0.1787(5) 0.5022(3) 0.0287(9) Uani 1 1 d .
C12 C 0.4420(5) 0.1737(7) 0.4315(3) 0.0419(12) Uani 1 1 d .
H12A H 0.5321 0.2282 0.4500 0.063 Uiso 1 1 calc R
H12B H 0.3834 0.2227 0.3801 0.063 Uiso 1 1 calc R
H12C H 0.4597 0.0669 0.4188 0.063 Uiso 1 1 calc R
O1W O 0.6012(19) 0.4619(18) 0.5240(12) 0.057(4) Uani 0.25 1 d P

loop_
_atom_site_aniso_label
_atom_site_aniso_U_11
_atom_site_aniso_U_22
_atom_site_aniso_U_33
_atom_site_aniso_U_23
_atom_site_aniso_U_13
_atom_site_aniso_U_12
Au1 0.01538(11) 0.01989(10) 0.01496(10) 0.00053(4) 0.00554(7) 0.00180(4)
O1 0.0190(16) 0.0424(17) 0.0196(15) 0.0015(11) 0.0124(13) 0.0047(12)
O2 0.053(2) 0.052(2) 0.060(2) -0.0236(18) 0.042(2) -0.0247(17)
N1 0.0118(16) 0.0216(14) 0.0194(16) 0.0012(13) 0.0068(12) -0.0030(12)
N2 0.0140(16) 0.0236(14) 0.0218(16) -0.0022(13) 0.0068(13) -0.0008(12)
N3 0.0176(19) 0.0306(18) 0.0241(19) -0.0033(13) 0.0080(15) -0.0012(12)
C1 0.0121(19) 0.0183(16) 0.0179(19) 0.0001(14) 0.0042(15) -0.0035(13)
C2 0.017(2) 0.032(2) 0.0222(19) 0.0010(16) 0.0086(16) -0.0053(16)
C3 0.0183(19) 0.0162(17) 0.0215(19) 0.0020(15) 0.0028(15) -0.0001(14)
C4 0.0143(19) 0.0172(15) 0.0159(17) 0.0020(14) 0.0041(15) 0.0018(13)
C5 0.022(2) 0.0217(17) 0.0176(18) 0.0012(15) 0.0059(15) 0.0011(15)
C6 0.029(2) 0.0252(18) 0.020(2) -0.0017(17) -0.0049(17) 0.0011(17)
C7 0.015(2) 0.0243(19) 0.038(2) 0.0048(17) -0.0037(17) -0.0051(15)
C8 0.015(2) 0.030(2) 0.036(3) 0.0103(16) 0.0084(19) 0.0022(14)
C9 0.019(2) 0.0250(17) 0.0176(18) 0.0019(15) 0.0070(15) 0.0047(15)
C10 0.016(2) 0.0280(19) 0.034(2) 0.0052(17) 0.0068(17) 0.0063(15)
C11 0.027(2) 0.034(2) 0.030(2) 0.0123(18) 0.0183(19) 0.0103(17)
C12 0.029(3) 0.071(3) 0.032(2) 0.025(2) 0.021(2) 0.017(2)
O1W 0.062(11) 0.042(7) 0.057(10) -0.001(8) 0.000(9) 0.009(8)

loop_
_atom_type_symbol
_atom_type_description
_atom_type_scat_dispersion_real
_atom_type_scat_dispersion_imag
_atom_type_scat_source
C C 0.0033 0.0016 'International Tables Vol C Tables 4.2.6.8 and 6.1.1.4'
H H 0.0000 0.0000 'International Tables Vol C Tables 4.2.6.8 and 6.1.1.4'
N N 0.0061 0.0033 'International Tables Vol C Tables 4.2.6.8 and 6.1.1.4'
O O 0.0106 0.0060 'International Tables Vol C Tables 4.2.6.8 and 6.1.1.4'
Au Au -2.0133 8.8022 'International Tables Vol C Tables 4.2.6.8 and 6.1.1.4'

loop_
_geom_angle_atom_site_label_1
_geom_angle_atom_site_label_2
_geom_angle_atom_site_label_3
_geom_angle
C1 Au1 O1 178.12(13)
C11 O1 Au1 120.6(3)
C1 N1 C2 107.2(3)
C1 N1 C3 127.2(3)
C2 N1 C3 125.6(3)
C1 N2 N3 113.4(3)
C1 N2 C10 127.8(3)
N3 N2 C10 118.8(3)
C2 N3 N2 103.0(3)
N2 C1 N1 104.6(3)
N2 C1 Au1 128.6(3)
N1 C1 Au1 126.7(3)
N3 C2 N1 111.8(4)
N1 C3 C4 111.9(3)
C5 C4 C9 119.4(4)
C5 C4 C3 121.2(3)
C9 C4 C3 119.4(3)
C4 C5 C6 119.5(4)
C7 C6 C5 121.0(4)
C6 C7 C8 119.9(4)
C9 C8 C7 119.8(4)
C8 C9 C4 120.4(4)
O2 C11 O1 125.6(4)
O2 C11 C12 120.6(4)
O1 C11 C12 113.8(4)

loop_
_geom_bond_atom_site_label_1
_geom_bond_atom_site_label_2
_geom_bond_distance
Au1 C1 1.981(4)
Au1 O1 2.039(3)
O1 C11 1.287(6)
O2 C11 1.226(6)
N1 C1 1.352(5)
N1 C2 1.355(5)
N1 C3 1.477(5)
N2 C1 1.321(5)
N2 N3 1.361(5)
N2 C10 1.460(5)
N3 C2 1.304(5)
C3 C4 1.502(5)
C4 C5 1.387(5)
C4 C9 1.397(5)
C5 C6 1.400(6)
C6 C7 1.365(6)
C7 C8 1.391(6)
C8 C9 1.389(6)
C11 C12 1.516(6)
